data_2310034
loop_
_publ_author_name
'S\/lawi\'nski, W.'
'Przenios\/lo, R.'
'Sosnowska, I.'
'Pet\<r\'i\<cek, V.'

_publ_section_title
;
 Helical screw type magnetic structure of the multiferroic CaMn~7~O~12~
 with low Cu-doping
;
_journal_coeditor_code pz5097
_journal_issue 3
_journal_name_full 'Acta Crystallographica Section B'
_journal_page_first 240
_journal_page_last 249
_journal_paper_doi 10.1107/S0108768112008038
_journal_volume 68
_journal_year 2012
_chemical_formula_sum 'Ca Mn7 O12'
_chemical_formula_weight 576.6
_space_group_ssg_name R31(00\g)ts
_symmetry_cell_setting trigonal
_cell_angle_alpha 90
_cell_angle_beta 90
_cell_angle_gamma 120
_cell_formula_units_Z 6
_cell_length_a 10.4372(11)
_cell_length_b 10.4372(11)
_cell_length_c 6.3414(9)
_cell_measurement_temperature 60
_cell_modulation_dimension 1
_cell_volume 598.25(12)
_diffrn_ambient_temperature 60
_diffrn_radiation_probe neutron
_diffrn_radiation_wavelength 2.41835
_exptl_absorpt_coefficient_mu 0.126
_exptl_crystal_density_diffrn 9.5988
_exptl_crystal_F_000 873
_pd_meas_2theta_range_max 154.462
_pd_meas_2theta_range_min 1.154
_pd_meas_number_of_points 1534
_pd_proc_2theta_range_max 139.99
_pd_proc_2theta_range_min 10.049
_pd_proc_ls_background_function '15 Legendre polynoms'
_pd_proc_ls_pref_orient_corr none
_pd_proc_ls_profile_function Gaussian
_pd_proc_ls_prof_R_factor 0.0073
_pd_proc_ls_prof_wR_expected 0.0065
_pd_proc_ls_prof_wR_factor 0.0104
_refine_ls_number_constraints 5
_refine_ls_number_parameters 28
_refine_ls_number_restraints 0
_refine_ls_shift/su_max 0.0442
_refine_ls_shift/su_mean 0.0034
_refine_ls_weighting_scheme sigma
_cod_data_source_file pz5097.cif
_cod_data_source_block IV
_cod_depositor_comments
;
 Removing duplicate rows from the ATOM_TYPE loop.

 Antanas Vaitkus,
 2018-08-07
;
_cod_original_formula_sum 'Ca1 Mn6 Mn1 O12'
_cod_database_code 2310034

loop_
_space_group_symop_ssg_id
_space_group_symop_ssg_operation_algebraic
1 x1,x2,x3,x4
2 -x2,x1-x2,x3,x4+1/3
3 -x1+x2,-x1,x3,x4+2/3
4 x1+2/3,x2+1/3,x3+1/3,x4
5 -x2+2/3,x1-x2+1/3,x3+1/3,x4+1/3
6 -x1+x2+2/3,-x1+1/3,x3+1/3,x4+2/3
7 x1+1/3,x2+2/3,x3+2/3,x4
8 -x2+1/3,x1-x2+2/3,x3+2/3,x4+1/3
9 -x1+x2+1/3,-x1+2/3,x3+2/3,x4+2/3

loop_
_atom_site_label
_atom_site_type_symbol
_atom_site_fract_x
_atom_site_fract_y
_atom_site_fract_z
_atom_site_adp_type
_atom_site_U_iso_or_equiv
_atom_site_symmetry_multiplicity
_atom_site_occupancy
_atom_site_calc_flag
Ca Ca 0 0 0 Uiso 0.022(6) 3 1 d
Mn1 Mn 0.5 0 0 Uiso 0.048(3) 9 1 d
Mn2 Mn 0.5 0.5 0.5 Uiso 0.048(3) 9 1 d
Mn3 Mn 0 0 0.5 Uiso 0.048(3) 3 1 d
O1 O 0.675633 0.188816 0.00749 Uiso 0.060(2) 9 1 d
O1' O -0.675633 -0.188816 -0.00749 Uiso 0.060(2) 9 1 d
O2 O 0.616083 0.556128 0.253145 Uiso 0.060(2) 9 1 d
O2' O -0.616083 -0.556128 -0.253145 Uiso 0.060(2) 9 1 d

loop_
_atom_type_symbol
_atom_type_scat_length_neutron
_atom_type_scat_source
Ca 4.700 International_Tables_Vol_C
Mn -3.730 International_Tables_Vol_C
O 5.803 International_Tables_Vol_C

loop_
_cell_wave_vector_seq_id
_cell_wave_vector_x
_cell_wave_vector_y
_cell_wave_vector_z
1 0.000000 0.000000 1.040311
